data_7043313
loop_
_publ_author_name
'Shao, Dong'
'Zhou, Yan'
'Pi, Qian'
'Shen, Fu-Xing'
'Yang, Si-Run'
'Zhang, Shao-Liang'
'Wang, Xin-Yi'

_publ_section_title
;
 Two-Dimensional Frameworks Formed by Pentagonal Bipyramidal Cobalt(II)
 Ion and Hexacyanometallates: Antiferromagnetic Ordering, Metamagnetism
 and Slow Magnetic Relaxation
;
_journal_name_full 'Dalton Trans.'
_journal_paper_doi 10.1039/C7DT01893B
_journal_year 2017
_chemical_formula_sum 'C42 H102 Co3 Cr2 N18 O27'
_chemical_formula_weight 1572.20
_space_group_crystal_system monoclinic
_space_group_IT_number 14
_space_group_name_Hall '-P 2ybc'
_space_group_name_H-M_alt 'P 1 21/c 1'
_symmetry_space_group_name_Hall '-P 2ybc'
_symmetry_space_group_name_H-M 'P 1 21/c 1'
_atom_sites_solution_hydrogens mixed
_audit_creation_method SHELXL-2014/7
_audit_update_record
;
2017-05-24 deposited with the CCDC.
2017-06-13 downloaded from the CCDC.
;
_cell_angle_alpha 90
_cell_angle_beta 90.0040(10)
_cell_angle_gamma 90
_cell_formula_units_Z 2
_cell_length_a 9.1509(4)
_cell_length_b 15.6851(7)
_cell_length_c 25.6844(10)
_cell_measurement_reflns_used 8227
_cell_measurement_temperature 123(2)
_cell_measurement_theta_max 26.31
_cell_measurement_theta_min 2.60
_cell_volume 3686.6(3)
_computing_cell_refinement 'Bruker SAINT'
_computing_data_collection 'Bruker APEX2'
_computing_data_reduction 'Bruker SAINT'
_computing_molecular_graphics 'Bruker SHELXTL'
_computing_publication_material 'Bruker SHELXTL'
_computing_structure_refinement 'SHELXL-2014/7 (Sheldrick, 2014)'
_diffrn_ambient_temperature 123(2)
_diffrn_measured_fraction_theta_full 0.998
_diffrn_measured_fraction_theta_max 0.998
_diffrn_measurement_device_type 'Bruker APEX-II CCD'
_diffrn_measurement_method '\f and \w scans'
_diffrn_radiation_type MoK\a
_diffrn_radiation_wavelength 0.71073
_diffrn_reflns_av_R_equivalents 0.0472
_diffrn_reflns_av_unetI/netI 0.0510
_diffrn_reflns_Laue_measured_fraction_full 0.998
_diffrn_reflns_Laue_measured_fraction_max 0.998
_diffrn_reflns_limit_h_max 10
_diffrn_reflns_limit_h_min -11
_diffrn_reflns_limit_k_max 20
_diffrn_reflns_limit_k_min -20
_diffrn_reflns_limit_l_max 32
_diffrn_reflns_limit_l_min -33
_diffrn_reflns_number 31155
_diffrn_reflns_point_group_measured_fraction_full 0.998
_diffrn_reflns_point_group_measured_fraction_max 0.998
_diffrn_reflns_theta_full 25.242
_diffrn_reflns_theta_max 27.499
_diffrn_reflns_theta_min 2.050
_diffrn_source 'fine-focus sealed tube'
_exptl_absorpt_coefficient_mu 1.029
_exptl_absorpt_correction_T_max 0.828
_exptl_absorpt_correction_T_min 0.638
_exptl_absorpt_correction_type multi-scan
_exptl_absorpt_process_details 'SADABS: Bruker, 2000'
_exptl_crystal_colour Pink
_exptl_crystal_density_diffrn 1.416
_exptl_crystal_density_method 'not measured'
_exptl_crystal_description block
_exptl_crystal_F_000 1650
_exptl_crystal_size_max 0.480
_exptl_crystal_size_mid 0.270
_exptl_crystal_size_min 0.190
_exptl_transmission_factor_max 0.822
_exptl_transmission_factor_min 0.724
_refine_diff_density_max 1.398
_refine_diff_density_min -0.957
_refine_diff_density_rms 0.123
_refine_ls_extinction_method none
_refine_ls_goodness_of_fit_ref 1.044
_refine_ls_hydrogen_treatment constr
_refine_ls_matrix_type full
_refine_ls_number_parameters 623
_refine_ls_number_reflns 8448
_refine_ls_number_restraints 2533
_refine_ls_restrained_S_all 0.994
_refine_ls_R_factor_all 0.1205
_refine_ls_R_factor_gt 0.0846
_refine_ls_shift/su_max 0.014
_refine_ls_shift/su_mean 0.001
_refine_ls_structure_factor_coef Fsqd
_refine_ls_weighting_details 'w=1/[\s^2^(Fo^2^)+(0.1589P)^2^+6.3694P] where P=(Fo^2^+2Fc^2^)/3'
_refine_ls_weighting_scheme calc
_refine_ls_wR_factor_gt 0.2426
_refine_ls_wR_factor_ref 0.2670
_reflns_Friedel_coverage 0.000
_reflns_number_gt 5750
_reflns_number_total 8448
_reflns_threshold_expression 'I > 2\s(I)'
_cod_data_source_file c7dt01893b2.cif
_cod_data_source_block CrCo
_cod_depositor_comments
;
The following automatic conversions were performed:

'_exptl_absorpt_correction_type' value 'multi-Scan' changed to
'multi-scan' according to
/home/data/users/saulius/crontab/automatic-downloads/rss-feeds/RSC/lib/dictionaries/cif_core.dic
dictionary named 'cif_core.dic' version 2.4.2 from 2011-04-26.

Automatic conversion script
Id: cif_fix_values 4973 2017-02-22 13:04:09Z antanas 
;
_cod_database_code 7043313
_shelx_shelxl_version_number 2014/7
_shelx_space_group_comment
;
The symmetry employed for this shelxl refinement is uniquely defined
by the following loop, which should always be used as a source of
symmetry information in preference to the above space-group names.
They are only intended as comments.
;
_shelx_estimated_absorpt_t_min 0.638
_shelx_estimated_absorpt_t_max 0.828

loop_
_space_group_symop_operation_xyz
'x, y, z'
'-x, y+1/2, -z+1/2'
'-x, -y, -z'
'x, -y-1/2, z-1/2'

loop_
_atom_site_label
_atom_site_type_symbol
_atom_site_fract_x
_atom_site_fract_y
_atom_site_fract_z
_atom_site_U_iso_or_equiv
_atom_site_adp_type
_atom_site_occupancy
_atom_site_site_symmetry_order
_atom_site_calc_flag
_atom_site_refinement_flags_posn
_atom_site_refinement_flags_adp
_atom_site_refinement_flags_occupancy
_atom_site_disorder_assembly
_atom_site_disorder_group
Cr1 Cr 0.21252(8) 1.04362(5) 0.17003(3) 0.0324(2) Uani 1 1 d . U . . .
Co1 Co 0.5000 1.0000 0.0000 0.0304(2) Uani 1 2 d S U P . .
Co2 Co 0.50155(8) 0.81498(5) 0.27138(3) 0.0489(3) Uani 1 1 d . U . . .
N1 N 0.4391(5) 1.0139(3) 0.07722(18) 0.0450(10) Uani 1 1 d . U . . .
N2 N 0.4024(8) 0.9241(5) 0.2448(2) 0.0837(18) Uani 1 1 d . U . . .
N3 N 0.0612(6) 0.8760(4) 0.1224(3) 0.0692(16) Uani 1 1 d . U . . .
N4 N -0.0092(15) 1.0649(6) 0.2641(4) 0.171(6) Uani 1 1 d . U . . .
N5 N 0.0550(6) 1.1764(4) 0.0939(2) 0.0627(14) Uani 1 1 d . U . . .
N6 N 0.4011(8) 1.2053(4) 0.2055(3) 0.087(2) Uani 1 1 d . U . . .
N7 N 0.3639(8) 1.1107(5) -0.0248(4) 0.0403(19) Uani 0.5 1 d D U P . .
H7 H 0.3942 1.1140 -0.0622 0.048 Uiso 0.5 1 d R U P . .
N8 N 0.5201(10) 0.8573(6) 0.0172(4) 0.045(2) Uani 0.5 1 d D U P . .
H8 H 0.5083 0.8528 0.0558 0.054 Uiso 0.5 1 d R U P . .
O1 O 0.2889(11) 0.9458(6) -0.0155(5) 0.079(3) Uani 0.5 1 d D U P . .
O2 O 0.7410(10) 0.9665(6) 0.0123(4) 0.065(2) Uani 0.5 1 d D U P . .
O3 O 0.6269(9) 1.1251(5) 0.0154(3) 0.0493(18) Uani 0.5 1 d D U P . .
C1 C 0.2149(14) 1.0930(12) -0.0314(10) 0.056(4) Uani 0.5 1 d D U P . .
H1A H 0.1878 1.1058 -0.0679 0.067 Uiso 0.5 1 calc R U P . .
H1B H 0.1581 1.1318 -0.0087 0.067 Uiso 0.5 1 calc R U P . .
C2 C 0.1699(17) 0.9998(11) -0.0190(12) 0.106(6) Uani 0.5 1 d D U P . .
H2A H 0.1158 0.9987 0.0144 0.128 Uiso 0.5 1 calc R U P . .
H2B H 0.1034 0.9789 -0.0466 0.128 Uiso 0.5 1 calc R U P . .
C3 C 0.267(2) 0.8583(8) -0.0140(11) 0.094(6) Uani 0.5 1 d D U P . .
H3A H 0.2249 0.8396 -0.0476 0.113 Uiso 0.5 1 calc R U P . .
H3B H 0.1958 0.8447 0.0137 0.113 Uiso 0.5 1 calc R U P . .
C4 C 0.409(2) 0.8081(14) -0.0040(10) 0.095(7) Uani 0.5 1 d D U P . .
H4A H 0.3869 0.7604 0.0201 0.114 Uiso 0.5 1 calc R U P . .
H4B H 0.4430 0.7833 -0.0372 0.114 Uiso 0.5 1 calc R U P . .
C5 C 0.6587(14) 0.8226(10) 0.0071(8) 0.062(4) Uani 0.5 1 d D U P . .
H5A H 0.6753 0.8179 -0.0308 0.075 Uiso 0.5 1 calc R U P . .
H5B H 0.6673 0.7651 0.0228 0.075 Uiso 0.5 1 calc R U P . .
C6 C 0.771(3) 0.8842(9) 0.0319(11) 0.072(6) Uani 0.5 1 d D U P . .
H6A H 0.7618 0.8837 0.0703 0.086 Uiso 0.5 1 calc R U P . .
H6B H 0.8718 0.8669 0.0226 0.086 Uiso 0.5 1 calc R U P . .
C7 C 0.8114(13) 1.0293(8) 0.0423(5) 0.061(4) Uani 0.5 1 d D U P . .
H7A H 0.9178 1.0183 0.0445 0.073 Uiso 0.5 1 calc R U P . .
H7B H 0.7706 1.0316 0.0780 0.073 Uiso 0.5 1 calc R U P . .
C8 C 0.7794(12) 1.1128(10) 0.0121(7) 0.057(4) Uani 0.5 1 d D U P . .
H8A H 0.8321 1.1614 0.0280 0.069 Uiso 0.5 1 calc R U P . .
H8B H 0.8102 1.1074 -0.0247 0.069 Uiso 0.5 1 calc R U P . .
C9 C 0.5779(18) 1.1945(9) -0.0138(6) 0.060(4) Uani 0.5 1 d D U P . .
H9A H 0.6068 1.1887 -0.0508 0.071 Uiso 0.5 1 calc R U P . .
H9B H 0.6178 1.2487 0.0000 0.071 Uiso 0.5 1 calc R U P . .
C10 C 0.4094(16) 1.1914(9) -0.0078(8) 0.062(4) Uani 0.5 1 d D U P . .
H10A H 0.3815 1.2003 0.0290 0.075 Uiso 0.5 1 calc R U P . .
H10B H 0.3632 1.2366 -0.0292 0.075 Uiso 0.5 1 calc R U P . .
C21 C 0.3659(5) 1.0246(3) 0.11250(18) 0.0355(10) Uani 1 1 d . U . . .
C22 C 0.3346(8) 0.9688(4) 0.2191(2) 0.0604(16) Uani 1 1 d . U . . .
C23 C 0.1077(6) 0.9373(4) 0.1409(2) 0.0460(13) Uani 1 1 d . U . . .
C24 C 0.0687(11) 1.0604(5) 0.2305(3) 0.086(3) Uani 1 1 d . U . . .
C25 C 0.1050(6) 1.1267(4) 0.1212(2) 0.0437(12) Uani 1 1 d . U . . .
C26 C 0.3342(8) 1.1477(5) 0.1943(3) 0.0627(17) Uani 1 1 d . U . . .
N9 N 0.5001(12) 0.7557(7) 0.1898(4) 0.063(3) Uani 0.508(6) 1 d D U P A 1
H9 H 0.5400 0.6966 0.1933 0.076 Uiso 0.508(6) 1 d R U P A 1
C11 C 0.3606(16) 0.7478(15) 0.1682(7) 0.110(5) Uani 0.508(6) 1 d D U P A 1
H11A H 0.3640 0.7105 0.1371 0.132 Uiso 0.508(6) 1 calc R U P A 1
H11B H 0.3233 0.8044 0.1575 0.132 Uiso 0.508(6) 1 calc R U P A 1
C12 C 0.260(2) 0.7086(15) 0.2100(6) 0.119(5) Uani 0.508(6) 1 d D U P A 1
H12A H 0.1573 0.7243 0.2024 0.143 Uiso 0.508(6) 1 calc R U P A 1
H12B H 0.2674 0.6457 0.2086 0.143 Uiso 0.508(6) 1 calc R U P A 1
O4 O 0.2966(13) 0.7367(10) 0.2603(5) 0.106(4) Uani 0.508(6) 1 d D U P A 1
C13 C 0.1773(18) 0.7645(19) 0.2897(8) 0.127(6) Uani 0.508(6) 1 d D U P A 1
H13A H 0.0962 0.7227 0.2896 0.152 Uiso 0.508(6) 1 calc R U P A 1
H13B H 0.1410 0.8209 0.2781 0.152 Uiso 0.508(6) 1 calc R U P A 1
C14 C 0.256(2) 0.7691(19) 0.3432(8) 0.142(6) Uani 0.508(6) 1 d D U P A 1
H14A H 0.1871 0.7925 0.3693 0.171 Uiso 0.508(6) 1 calc R U P A 1
H14B H 0.2817 0.7105 0.3543 0.171 Uiso 0.508(6) 1 calc R U P A 1
N10 N 0.3824(16) 0.8188(11) 0.3432(5) 0.101(4) Uani 0.508(6) 1 d D U P A 1
H10N H 0.3408 0.8778 0.3426 0.122 Uiso 0.508(6) 1 d R U P A 1
C15 C 0.471(2) 0.8223(17) 0.3869(7) 0.129(6) Uani 0.508(6) 1 d D U P A 1
H15A H 0.5244 0.7679 0.3920 0.155 Uiso 0.508(6) 1 calc R U P A 1
H15B H 0.4139 0.8351 0.4186 0.155 Uiso 0.508(6) 1 calc R U P A 1
C16 C 0.578(2) 0.8953(16) 0.3743(8) 0.125(6) Uani 0.508(6) 1 d D U P A 1
H16A H 0.5237 0.9491 0.3684 0.150 Uiso 0.508(6) 1 calc R U P A 1
H16B H 0.6473 0.9040 0.4034 0.150 Uiso 0.508(6) 1 calc R U P A 1
O5 O 0.6528(16) 0.8707(12) 0.3289(5) 0.135(4) Uani 0.508(6) 1 d D U P A 1
C17 C 0.764(3) 0.9215(15) 0.3070(9) 0.130(6) Uani 0.508(6) 1 d D U P A 1
H17A H 0.8426 0.9329 0.3326 0.155 Uiso 0.508(6) 1 calc R U P A 1
H17B H 0.7246 0.9763 0.2941 0.155 Uiso 0.508(6) 1 calc R U P A 1
C18 C 0.8193(19) 0.8650(18) 0.2616(8) 0.123(6) Uani 0.508(6) 1 d D U P A 1
H18A H 0.9010 0.8931 0.2431 0.147 Uiso 0.508(6) 1 calc R U P A 1
H18B H 0.8529 0.8089 0.2746 0.147 Uiso 0.508(6) 1 calc R U P A 1
O6 O 0.6979(14) 0.8556(10) 0.2288(5) 0.111(4) Uani 0.508(6) 1 d D U P A 1
C19 C 0.7416(18) 0.8112(14) 0.1838(7) 0.103(5) Uani 0.508(6) 1 d D U P A 1
H19A H 0.7864 0.7556 0.1925 0.124 Uiso 0.508(6) 1 calc R U P A 1
H19B H 0.8106 0.8451 0.1625 0.124 Uiso 0.508(6) 1 calc R U P A 1
C20 C 0.5923(19) 0.8002(15) 0.1561(7) 0.105(5) Uani 0.508(6) 1 d D U P A 1
H20A H 0.5499 0.8566 0.1477 0.126 Uiso 0.508(6) 1 calc R U P A 1
H20B H 0.6049 0.7679 0.1233 0.126 Uiso 0.508(6) 1 calc R U P A 1
N9' N 0.7227(13) 0.8783(12) 0.2732(5) 0.088(4) Uani 0.492(6) 1 d D U P A 2
H9' H 0.7010 0.9392 0.2647 0.106 Uiso 0.492(6) 1 d R U P A 2
C11' C 0.790(2) 0.8841(18) 0.3221(6) 0.119(6) Uani 0.492(6) 1 d D U P A 2
H11C H 0.8591 0.9328 0.3226 0.142 Uiso 0.492(6) 1 calc R U P A 2
H11D H 0.8458 0.8314 0.3295 0.142 Uiso 0.492(6) 1 calc R U P A 2
C12' C 0.6705(18) 0.897(2) 0.3639(8) 0.127(6) Uani 0.492(6) 1 d D U P A 2
H12C H 0.6991 0.8652 0.3956 0.153 Uiso 0.492(6) 1 calc R U P A 2
H12D H 0.6669 0.9583 0.3732 0.153 Uiso 0.492(6) 1 calc R U P A 2
O4' O 0.5300(16) 0.8710(13) 0.3492(5) 0.128(4) Uani 0.492(6) 1 d D U P A 2
C13' C 0.417(2) 0.8736(15) 0.3846(7) 0.112(5) Uani 0.492(6) 1 d D U P A 2
H13C H 0.3745 0.9317 0.3866 0.134 Uiso 0.492(6) 1 calc R U P A 2
H13D H 0.4509 0.8567 0.4197 0.134 Uiso 0.492(6) 1 calc R U P A 2
C14' C 0.303(3) 0.8099(18) 0.3639(7) 0.134(6) Uani 0.492(6) 1 d D U P A 2
H14C H 0.3156 0.7562 0.3837 0.161 Uiso 0.492(6) 1 calc R U P A 2
H14D H 0.2053 0.8326 0.3728 0.161 Uiso 0.492(6) 1 calc R U P A 2
N10' N 0.3015(18) 0.7889(12) 0.3116(6) 0.114(4) Uani 0.492(6) 1 d D U P A 2
H10' H 0.2396 0.8363 0.2978 0.137 Uiso 0.492(6) 1 d R U P A 2
C15' C 0.217(3) 0.7193(15) 0.2952(8) 0.128(6) Uani 0.492(6) 1 d D U P A 2
H15C H 0.1211 0.7171 0.3129 0.154 Uiso 0.492(6) 1 calc R U P A 2
H15D H 0.2689 0.6644 0.2999 0.154 Uiso 0.492(6) 1 calc R U P A 2
C16' C 0.2036(17) 0.7446(18) 0.2370(8) 0.124(5) Uani 0.492(6) 1 d D U P A 2
H16C H 0.1513 0.6995 0.2175 0.149 Uiso 0.492(6) 1 calc R U P A 2
H16D H 0.1476 0.7984 0.2337 0.149 Uiso 0.492(6) 1 calc R U P A 2
O5' O 0.3451(13) 0.7554(10) 0.2166(5) 0.107(4) Uani 0.492(6) 1 d D U P A 2
C17' C 0.397(3) 0.7208(16) 0.1704(8) 0.129(6) Uani 0.492(6) 1 d D U P A 2
H17C H 0.3179 0.7155 0.1442 0.154 Uiso 0.492(6) 1 calc R U P A 2
H17D H 0.4422 0.6643 0.1761 0.154 Uiso 0.492(6) 1 calc R U P A 2
C18' C 0.511(2) 0.7881(15) 0.1539(7) 0.099(5) Uani 0.492(6) 1 d D U P A 2
H18C H 0.5627 0.7693 0.1220 0.119 Uiso 0.492(6) 1 calc R U P A 2
H18D H 0.4630 0.8433 0.1467 0.119 Uiso 0.492(6) 1 calc R U P A 2
O6' O 0.6104(13) 0.7967(9) 0.1951(4) 0.095(3) Uani 0.492(6) 1 d D U P A 2
C19' C 0.707(2) 0.8646(15) 0.1848(9) 0.126(6) Uani 0.492(6) 1 d D U P A 2
H19C H 0.6571 0.9207 0.1863 0.151 Uiso 0.492(6) 1 calc R U P A 2
H19D H 0.7573 0.8581 0.1510 0.151 Uiso 0.492(6) 1 calc R U P A 2
C20' C 0.812(2) 0.8505(19) 0.2320(7) 0.122(6) Uani 0.492(6) 1 d D U P A 2
H20C H 0.8389 0.7898 0.2358 0.146 Uiso 0.492(6) 1 calc R U P A 2
H20D H 0.9013 0.8855 0.2289 0.146 Uiso 0.492(6) 1 calc R U P A 2
O7 O 0.2905(16) 0.5913(7) 0.0606(5) 0.224(5) Uani 1 1 d . U . . .
H7E H 0.3780 0.6086 0.0639 0.268 Uiso 1 1 d R U . . .
H7F H 0.2328 0.6322 0.0675 0.268 Uiso 1 1 d R U . . .
O8 O 0.2410(12) 0.4508(5) -0.0005(3) 0.155(4) Uani 1 1 d . U . . .
H8E H 0.1786 0.4785 0.0172 0.186 Uiso 1 1 d R U . . .
H8F H 0.2138 0.3990 -0.0009 0.186 Uiso 1 1 d R U . . .
O9 O 0.0412(8) 0.3164(3) 0.0254(2) 0.102(2) Uani 1 1 d . U . . .
H9E H 0.0437 0.2810 0.0504 0.122 Uiso 1 1 d R U . . .
H9F H 0.0389 0.3666 0.0379 0.122 Uiso 1 1 d R U . . .
O10 O 0.0283(10) 0.7141(4) 0.0769(3) 0.137(3) Uani 1 1 d . U . . .
H10E H 0.0056 0.7031 0.0456 0.164 Uiso 1 1 d R U . . .
H10F H 0.0011 0.6726 0.0959 0.164 Uiso 1 1 d R U . . .
O11 O 0.044(2) 0.9617(7) 0.4344(4) 0.287(10) Uani 1 1 d . . . . .
H11G H 0.1230 0.9807 0.4472 0.344 Uiso 1 1 d R U . . .
H11H H 0.0638 0.9299 0.4085 0.344 Uiso 1 1 d R U . . .
O12 O 0.4357(15) 0.1117(6) 0.4389(4) 0.196(5) Uani 1 1 d . U . . .
H12G H 0.5278 0.1064 0.4420 0.235 Uiso 1 1 d R U . . .
H12H H 0.4129 0.1012 0.4075 0.235 Uiso 1 1 d R U . . .
O13 O -0.044(2) 0.5831(7) 0.1361(5) 0.274(8) Uani 1 1 d . U . . .
H13G H -0.0492 0.5551 0.1078 0.329 Uiso 1 1 d R U . . .
H13H H -0.0079 0.5504 0.1592 0.329 Uiso 1 1 d R U . . .
O14 O 0.352(2) 0.0830(11) 0.3340(5) 0.343(11) Uani 1 1 d . U . . .
H14G H 0.4366 0.0724 0.3458 0.411 Uiso 1 1 d R U . . .
H14H H 0.3522 0.1317 0.3195 0.411 Uiso 1 1 d R U . . .
O15 O 0.310(2) 0.5415(13) 0.3086(9) 0.341(8) Uani 1 1 d . U . . .
H15G H 0.2831 0.4930 0.2974 0.409 Uiso 1 1 d R U . . .
H15H H 0.2662 0.5802 0.2916 0.409 Uiso 1 1 d R U . . .

loop_
_atom_site_aniso_label
_atom_site_aniso_U_11
_atom_site_aniso_U_22
_atom_site_aniso_U_33
_atom_site_aniso_U_23
_atom_site_aniso_U_13
_atom_site_aniso_U_12
Cr1 0.0415(4) 0.0329(4) 0.0228(4) -0.0004(3) 0.0043(3) 0.0064(3)
Co1 0.0256(4) 0.0405(5) 0.0251(4) -0.0016(3) 0.0024(3) -0.0015(3)
Co2 0.0451(5) 0.0575(5) 0.0441(5) 0.0217(3) -0.0090(3) -0.0045(3)
N1 0.038(2) 0.061(3) 0.036(2) 0.000(2) 0.0001(19) 0.000(2)
N2 0.098(4) 0.102(4) 0.051(3) 0.019(3) -0.009(3) 0.030(4)
N3 0.056(3) 0.054(3) 0.098(5) 0.007(3) -0.014(3) -0.015(3)
N4 0.254(13) 0.115(7) 0.145(8) 0.043(6) 0.156(9) 0.084(8)
N5 0.069(4) 0.061(3) 0.058(3) 0.008(3) -0.012(3) 0.017(3)
N6 0.103(5) 0.080(4) 0.079(4) -0.038(4) -0.022(4) -0.014(4)
N7 0.028(4) 0.043(5) 0.050(5) -0.010(4) -0.010(4) 0.011(4)
N8 0.051(5) 0.031(4) 0.053(5) -0.002(4) 0.005(4) 0.001(4)
O1 0.054(5) 0.072(6) 0.111(8) 0.015(6) -0.009(5) -0.017(5)
O2 0.046(5) 0.081(7) 0.069(6) -0.001(5) -0.004(4) 0.004(5)
O3 0.053(5) 0.043(5) 0.052(4) 0.013(4) 0.001(4) -0.009(4)
C1 0.026(6) 0.083(9) 0.058(9) 0.019(8) -0.016(6) 0.024(7)
C2 0.057(10) 0.113(13) 0.150(14) -0.011(12) -0.005(11) 0.000(10)
C3 0.099(13) 0.045(9) 0.137(13) -0.014(9) -0.002(12) -0.031(9)
C4 0.106(13) 0.081(13) 0.097(15) -0.014(11) -0.012(11) -0.011(11)
C5 0.072(10) 0.056(9) 0.059(8) 0.004(7) -0.002(9) 0.025(7)
C6 0.088(13) 0.071(10) 0.056(10) -0.008(9) 0.004(9) 0.010(8)
C7 0.029(6) 0.114(10) 0.040(6) -0.038(6) -0.016(5) 0.025(6)
C8 0.044(7) 0.064(10) 0.063(8) -0.010(7) -0.001(6) -0.008(7)
C9 0.098(10) 0.046(7) 0.035(7) 0.006(5) -0.016(6) -0.025(7)
C10 0.065(9) 0.061(9) 0.060(8) 0.000(7) -0.008(9) 0.007(8)
C21 0.036(2) 0.043(3) 0.027(2) -0.0039(19) -0.0026(19) -0.004(2)
C22 0.079(4) 0.068(4) 0.035(3) 0.000(3) -0.002(3) 0.020(3)
C23 0.033(3) 0.042(3) 0.063(4) 0.007(3) 0.003(2) 0.000(2)
C24 0.121(6) 0.062(4) 0.075(5) 0.020(4) 0.053(5) 0.040(4)
C25 0.047(3) 0.044(3) 0.040(3) 0.004(2) 0.002(2) 0.007(2)
C26 0.080(4) 0.063(4) 0.045(3) -0.018(3) -0.008(3) -0.005(3)
N9 0.078(7) 0.061(6) 0.051(6) 0.018(5) 0.000(5) -0.016(5)
C11 0.121(10) 0.110(10) 0.099(10) -0.033(9) -0.014(9) 0.029(9)
C12 0.106(10) 0.136(11) 0.115(10) -0.039(9) -0.016(9) -0.058(9)
O4 0.088(7) 0.137(8) 0.093(7) -0.017(7) -0.008(6) -0.049(7)
C13 0.094(10) 0.142(11) 0.145(11) -0.009(11) 0.036(10) -0.022(10)
C14 0.134(11) 0.174(12) 0.119(11) -0.015(11) 0.020(10) -0.054(11)
N10 0.104(8) 0.138(9) 0.062(7) -0.024(7) 0.037(7) -0.050(8)
C15 0.138(12) 0.166(13) 0.084(10) 0.000(11) 0.013(10) -0.016(11)
C16 0.117(11) 0.164(12) 0.094(10) -0.023(10) -0.030(10) -0.035(11)
O5 0.118(9) 0.178(10) 0.108(8) -0.015(8) -0.030(7) -0.064(8)
C17 0.109(11) 0.152(12) 0.128(12) 0.011(11) -0.010(11) -0.035(11)
C18 0.097(10) 0.168(12) 0.102(11) -0.003(11) -0.010(10) -0.050(10)
O6 0.092(7) 0.141(9) 0.100(8) 0.008(7) 0.017(7) -0.045(7)
C19 0.094(10) 0.117(11) 0.099(10) -0.003(9) 0.049(8) 0.003(9)
C20 0.100(10) 0.137(11) 0.077(9) -0.002(9) 0.025(9) -0.010(10)
N9' 0.052(6) 0.139(9) 0.073(7) 0.017(7) -0.009(6) -0.036(7)
C11' 0.093(10) 0.147(12) 0.116(11) 0.026(10) -0.049(9) -0.052(10)
C12' 0.137(12) 0.169(12) 0.076(10) -0.021(10) -0.041(10) -0.008(12)
O4' 0.133(9) 0.164(10) 0.086(8) -0.023(8) 0.000(8) -0.019(9)
C13' 0.158(12) 0.115(11) 0.062(9) -0.016(9) 0.018(10) 0.002(11)
C14' 0.133(12) 0.169(12) 0.101(11) -0.008(11) 0.011(11) -0.024(11)
N10' 0.103(9) 0.156(10) 0.084(8) 0.014(8) 0.026(8) -0.039(8)
C15' 0.107(11) 0.149(12) 0.128(11) -0.035(11) 0.027(10) -0.047(10)
C16' 0.103(10) 0.134(11) 0.135(11) 0.008(10) -0.018(10) -0.044(10)
O5' 0.088(7) 0.132(9) 0.102(8) -0.001(7) 0.000(7) -0.030(7)
C17' 0.134(12) 0.140(12) 0.112(11) -0.033(11) -0.015(10) 0.002(11)
C18' 0.104(10) 0.117(10) 0.077(9) -0.010(9) -0.018(9) -0.010(10)
O6' 0.090(7) 0.132(8) 0.061(6) 0.012(6) 0.004(6) -0.008(7)
C19' 0.119(11) 0.157(12) 0.102(10) 0.021(11) 0.028(10) -0.030(11)
C20' 0.089(10) 0.177(12) 0.099(11) 0.013(11) 0.021(10) -0.035(10)
O7 0.282(13) 0.154(9) 0.235(11) -0.050(8) -0.034(10) -0.037(9)
O8 0.227(10) 0.095(5) 0.143(7) -0.015(5) -0.026(7) -0.030(6)
O9 0.179(7) 0.048(3) 0.077(4) 0.007(3) -0.016(4) 0.002(3)
O10 0.240(9) 0.074(4) 0.096(5) 0.011(3) -0.073(5) -0.055(5)
O11 0.60(3) 0.121(8) 0.139(9) 0.029(6) -0.098(13) -0.137(13)
O12 0.352(16) 0.115(7) 0.121(7) -0.017(6) 0.014(9) 0.006(8)
O13 0.53(2) 0.116(8) 0.173(11) -0.003(7) -0.074(13) -0.008(12)
O14 0.53(3) 0.334(19) 0.164(11) 0.024(12) -0.042(14) -0.264(19)
O15 0.280(15) 0.363(16) 0.379(16) -0.011(15) -0.013(14) -0.009(14)

loop_
_atom_type_symbol
_atom_type_description
_atom_type_scat_dispersion_real
_atom_type_scat_dispersion_imag
_atom_type_scat_source
C C 0.0033 0.0016 'International Tables Vol C Tables 4.2.6.8 and 6.1.1.4'
H H 0.0000 0.0000 'International Tables Vol C Tables 4.2.6.8 and 6.1.1.4'
N N 0.0061 0.0033 'International Tables Vol C Tables 4.2.6.8 and 6.1.1.4'
O O 0.0106 0.0060 'International Tables Vol C Tables 4.2.6.8 and 6.1.1.4'
Cr Cr 0.3209 0.6236 'International Tables Vol C Tables 4.2.6.8 and 6.1.1.4'
Co Co 0.3494 0.9721 'International Tables Vol C Tables 4.2.6.8 and 6.1.1.4'

loop_
_geom_angle_atom_site_label_1
_geom_angle_atom_site_label_2
_geom_angle_atom_site_label_3
_geom_angle
_geom_angle_site_symmetry_1
_geom_angle_site_symmetry_3
C22 Cr1 C24 87.6(3) . .
C22 Cr1 C25 174.9(3) . .
C24 Cr1 C25 94.2(3) . .
C22 Cr1 C21 89.2(2) . .
C24 Cr1 C21 176.6(3) . .
C25 Cr1 C21 88.9(2) . .
C22 Cr1 C23 90.8(3) . .
C24 Cr1 C23 94.6(3) . .
C25 Cr1 C23 93.9(2) . .
C21 Cr1 C23 86.6(2) . .
C22 Cr1 C26 88.5(3) . .
C24 Cr1 C26 90.9(3) . .
C25 Cr1 C26 86.7(3) . .
C21 Cr1 C26 87.9(2) . .
C23 Cr1 C26 174.4(3) . .
N1 Co1 N1 180.0 . 3_675
N1 Co1 O1 91.3(4) . 3_675
N1 Co1 O1 88.7(4) 3_675 3_675
N1 Co1 O1 88.7(4) . .
N1 Co1 O1 91.3(4) 3_675 .
O1 Co1 O1 180.0 3_675 .
N1 Co1 N7 92.4(3) . .
N1 Co1 N7 87.6(3) 3_675 .
O1 Co1 N7 104.3(3) 3_675 .
O1 Co1 N7 75.7(3) . .
N1 Co1 N7 87.6(3) . 3_675
N1 Co1 N7 92.4(3) 3_675 3_675
O1 Co1 N7 75.7(3) 3_675 3_675
O1 Co1 N7 104.3(3) . 3_675
N7 Co1 N7 180.0(5) . 3_675
N1 Co1 O2 98.7(3) . .
N1 Co1 O2 81.3(3) 3_675 .
O1 Co1 O2 143.3(4) . .
N7 Co1 O2 139.2(3) . .
N1 Co1 O2 81.3(3) . 3_675
N1 Co1 O2 98.7(3) 3_675 3_675
O1 Co1 O2 143.3(4) 3_675 3_675
N7 Co1 O2 139.2(3) 3_675 3_675
O2 Co1 O2 180.0 . 3_675
N1 Co1 N8 93.5(3) . 3_675
N1 Co1 N8 86.5(3) 3_675 3_675
O1 Co1 N8 73.8(3) 3_675 3_675
O1 Co1 N8 106.2(3) . 3_675
N7 Co1 N8 149.5(3) 3_675 3_675
O2 Co1 N8 109.2(3) . 3_675
O2 Co1 N8 70.8(3) 3_675 3_675
N1 Co1 N8 86.5(3) . .
N1 Co1 N8 93.5(3) 3_675 .
O1 Co1 N8 106.2(3) 3_675 .
O1 Co1 N8 73.8(3) . .
N7 Co1 N8 149.5(3) . .
O2 Co1 N8 70.8(3) . .
O2 Co1 N8 109.2(3) 3_675 .
N8 Co1 N8 180.0(5) 3_675 .
N1 Co1 O3 96.8(2) . 3_675
N1 Co1 O3 83.2(2) 3_675 3_675
O1 Co1 O3 144.9(3) 3_675 3_675
N7 Co1 O3 109.3(3) . 3_675
N7 Co1 O3 70.7(3) 3_675 3_675
O2 Co1 O3 108.2(3) . 3_675
O2 Co1 O3 71.8(3) 3_675 3_675
N8 Co1 O3 139.1(3) 3_675 3_675
N1 Co1 O3 83.2(2) . .
N1 Co1 O3 96.8(2) 3_675 .
O1 Co1 O3 144.9(3) . .
N7 Co1 O3 70.7(3) . .
N7 Co1 O3 109.3(3) 3_675 .
O2 Co1 O3 71.8(3) . .
O2 Co1 O3 108.2(3) 3_675 .
N8 Co1 O3 139.1(3) . .
O3 Co1 O3 180.0(4) 3_675 .
N6 Co2 N2 177.5(3) 2_645 .
N6 Co2 N10' 94.2(6) 2_645 .
N2 Co2 N10' 86.7(6) . .
N6 Co2 N10 89.8(6) 2_645 .
N2 Co2 N10 92.2(6) . .
N6 Co2 O4' 91.2(6) 2_645 .
N2 Co2 O4' 91.2(6) . .
N10' Co2 O4' 74.9(5) . .
N6 Co2 O6 91.9(5) 2_645 .
N2 Co2 O6 87.4(5) . .
N10 Co2 O6 146.7(5) . .
N6 Co2 O5 82.2(6) 2_645 .
N2 Co2 O5 99.8(6) . .
N10 Co2 O5 74.4(5) . .
O6 Co2 O5 72.9(5) . .
N6 Co2 O5' 96.4(5) 2_645 .
N2 Co2 O5' 81.6(5) . .
N10' Co2 O5' 70.9(5) . .
O4' Co2 O5' 145.4(5) . .
N6 Co2 O6' 87.2(4) 2_645 .
N2 Co2 O6' 90.7(4) . .
N10' Co2 O6' 141.8(5) . .
O4' Co2 O6' 143.3(5) . .
O5' Co2 O6' 71.0(4) . .
N6 Co2 N9' 88.5(5) 2_645 .
N2 Co2 N9' 92.1(5) . .
N10' Co2 N9' 147.3(5) . .
O4' Co2 N9' 72.5(5) . .
O5' Co2 N9' 141.2(4) . .
O6' Co2 N9' 70.8(4) . .
N6 Co2 O4 86.6(5) 2_645 .
N2 Co2 O4 92.5(5) . .
N10 Co2 O4 72.6(4) . .
O6 Co2 O4 140.6(4) . .
O5 Co2 O4 145.2(5) . .
N6 Co2 N9 85.7(4) 2_645 .
N2 Co2 N9 91.8(3) . .
N10 Co2 N9 142.6(4) . .
O6 Co2 N9 70.6(4) . .
O5 Co2 N9 141.0(5) . .
O4 Co2 N9 70.1(4) . .
C21 N1 Co1 159.3(4) . .
C22 N2 Co2 160.2(7) . .
C26 N6 Co2 173.1(7) . 2_655
C1 N7 C10 120.3(13) . .
C1 N7 Co1 115.1(8) . .
C10 N7 Co1 116.6(9) . .
C4 N8 C5 112.1(14) . .
C4 N8 Co1 114.1(11) . .
C5 N8 Co1 114.6(9) . .
C8 O1 C7 83.5(10) 3_675 3_675
C8 O1 O3 69.0(7) 3_675 3_675
C7 O1 O3 134.2(11) 3_675 3_675
C8 O1 C2 94.0(12) 3_675 .
C7 O1 C2 33.8(12) 3_675 .
O3 O1 C2 162.2(12) 3_675 .
C7 O1 C3 103.1(13) 3_675 .
C2 O1 C3 119.7(14) . .
C8 O1 O2 133.9(11) 3_675 3_675
C7 O1 O2 64.5(7) 3_675 3_675
O3 O1 O2 156.3(9) 3_675 3_675
C3 O1 O2 160.0(13) . 3_675
C8 O1 Co1 144.7(10) 3_675 .
C7 O1 Co1 131.2(9) 3_675 .
O3 O1 Co1 79.2(6) 3_675 .
C2 O1 Co1 118.5(10) . .
C3 O1 Co1 121.0(11) . .
O2 O1 Co1 77.1(6) 3_675 .
C2 O2 C1 94.2(12) 3_675 3_675
C1 O2 C7 100.2(13) 3_675 .
C2 O2 O1 68.1(9) 3_675 3_675
C1 O2 O1 148.7(16) 3_675 3_675
C7 O2 O1 51.1(7) . 3_675
C2 O2 C6 105.4(14) 3_675 .
C7 O2 C6 110.8(12) . .
O1 O2 C6 155.8(15) 3_675 .
C2 O2 N7 151.5(17) 3_675 3_675
C7 O2 N7 134.8(10) . 3_675
O1 O2 N7 128.4(8) 3_675 3_675
C2 O2 Co1 134.2(11) 3_675 .
C1 O2 Co1 126.5(10) 3_675 .
C7 O2 Co1 110.9(7) . .
O1 O2 Co1 66.2(5) 3_675 .
C6 O2 Co1 116.6(11) . .
N7 O2 Co1 67.6(4) 3_675 .
C3 O3 C4 91.6(13) 3_675 3_675
C3 O3 O1 70.4(8) 3_675 3_675
C4 O3 O1 157.2(16) 3_675 3_675
C3 O3 C9 95.1(14) 3_675 .
O1 O3 C9 145.5(11) 3_675 .
C4 O3 C8 113.2(12) 3_675 .
C9 O3 C8 113.0(11) . .
C3 O3 N8 138.1(16) 3_675 3_675
C4 O3 N8 57.8(7) 3_675 3_675
O1 O3 N8 128.2(8) 3_675 3_675
C8 O3 N8 145.0(10) . 3_675
C3 O3 Co1 134.3(11) 3_675 .
C4 O3 Co1 126.5(9) 3_675 .
O1 O3 Co1 65.7(5) 3_675 .
C9 O3 Co1 114.1(8) . .
C8 O3 Co1 111.7(8) . .
N8 O3 Co1 68.7(4) 3_675 .
N7 C1 C2 114.8(13) . .
O1 C2 C1 112.4(14) . .
O1 C3 C4 113.0(17) . .
N8 C4 C3 113.5(17) . .
N8 C5 C6 106.4(15) . .
O2 C6 C5 107.1(14) . .
O2 C7 C8 103.3(10) . .
O3 C8 C7 105.8(10) . .
O3 C9 C10 104.0(12) . .
N7 C10 C9 107.0(12) . .
N1 C21 Cr1 173.0(4) . .
N2 C22 Cr1 176.8(6) . .
N3 C23 Cr1 173.6(5) . .
N4 C24 Cr1 176.1(7) . .
N5 C25 Cr1 174.7(5) . .
N6 C26 Cr1 177.3(7) . .
C20 N9 C11 110.5(14) . .
C20 N9 Co2 111.2(11) . .
C11 N9 Co2 113.9(11) . .
N9 C11 C12 107.7(14) . .
O4 C12 C11 111.8(14) . .
C13 O4 C12 114.0(15) . .
C13 O4 Co2 114.3(12) . .
C12 O4 Co2 119.0(10) . .
O4 C13 C14 97.5(14) . .
N10 C14 C13 114.1(16) . .
C15 N10 C14 120.5(15) . .
C15 N10 Co2 113.5(13) . .
C14 N10 Co2 114.0(11) . .
N10 C15 C16 103.4(15) . .
O5 C16 C15 106.2(16) . .
C16 O5 C17 121.9(16) . .
C16 O5 Co2 111.0(12) . .
C17 O5 Co2 114.2(13) . .
O5 C17 C18 102.4(16) . .
O6 C18 C17 104.7(17) . .
C18 O6 C19 108.7(15) . .
C18 O6 Co2 112.2(12) . .
C19 O6 Co2 119.9(10) . .
O6 C19 C20 100.4(14) . .
N9 C20 C19 107.7(14) . .
C11' N9' C20' 116.2(15) . .
C11' N9' Co2 116.2(11) . .
C20' N9' Co2 111.6(12) . .
N9' C11' C12' 108.6(14) . .
O4' C12' C11' 115.1(15) . .
C13' O4' C12' 120.2(15) . .
C13' O4' Co2 121.5(11) . .
C12' O4' Co2 118.1(11) . .
O4' C13' C14' 105.1(14) . .
N10' C14' C13' 119.9(15) . .
C14' N10' C15' 118.8(15) . .
C14' N10' Co2 114.4(12) . .
C15' N10' Co2 118.3(14) . .
N10' C15' C16' 97.6(16) . .
O5' C16' C15' 108.4(16) . .
C17' O5' C16' 125.8(17) . .
C17' O5' Co2 119.2(13) . .
C16' O5' Co2 114.1(12) . .
O5' C17' C18' 101.4(16) . .
O6' C18' C17' 107.4(16) . .
C18' O6' C19' 109.7(15) . .
C18' O6' Co2 112.9(12) . .
C19' O6' Co2 110.4(13) . .
O6' C19' C20' 97.6(15) . .
N9' C20' C19' 100.6(15) . .

loop_
_geom_bond_atom_site_label_1
_geom_bond_atom_site_label_2
_geom_bond_distance
_geom_bond_site_symmetry_2
Cr1 C22 2.052(6) .
Cr1 C24 2.053(7) .
Cr1 C25 2.059(5) .
Cr1 C21 2.060(5) .
Cr1 C23 2.064(6) .
Cr1 C26 2.072(7) .
Co1 N1 2.072(5) .
Co1 N1 2.072(5) 3_675
Co1 O1 2.148(10) 3_675
Co1 O1 2.148(10) .
Co1 N7 2.229(8) .
Co1 N7 2.229(8) 3_675
Co1 O2 2.289(10) .
Co1 O2 2.289(10) 3_675
Co1 N8 2.289(9) 3_675
Co1 N8 2.289(9) .
Co1 O3 2.315(8) 3_675
Co1 O3 2.315(8) .
Co2 N6 2.026(6) 2_645
Co2 N2 2.055(6) .
Co2 N10' 2.142(14) .
Co2 N10 2.143(12) .
Co2 O4' 2.198(14) .
Co2 O6 2.198(11) .
Co2 O5 2.206(12) .
Co2 O5' 2.214(13) .
Co2 O6' 2.217(12) .
Co2 N9' 2.255(11) .
Co2 O4 2.260(11) .
Co2 N9 2.291(11) .
N1 C21 1.139(7) .
N2 C22 1.145(8) .
N3 C23 1.154(8) .
N4 C24 1.122(10) .
N5 C25 1.143(7) .
N6 C26 1.128(9) .
N6 Co2 2.026(6) 2_655
N7 C1 1.401(11) .
N7 C10 1.403(10) .
N8 C4 1.390(11) .
N8 C5 1.404(10) .
O1 C8 1.115(17) 3_675
O1 C7 1.213(15) 3_675
O1 O3 1.353(12) 3_675
O1 C2 1.383(10) .
O1 C3 1.388(10) .
O1 O2 1.405(14) 3_675
O2 C2 0.986(19) 3_675
O2 C1 1.129(19) 3_675
O2 C7 1.406(9) .
O2 O1 1.405(14) 3_675
O2 C6 1.412(11) .
O2 N7 1.577(13) 3_675
O3 C3 1.00(2) 3_675
O3 C4 1.14(2) 3_675
O3 O1 1.353(12) 3_675
O3 C9 1.396(10) .
O3 C8 1.411(10) .
O3 N8 1.609(12) 3_675
C1 C2 1.552(14) .
C3 C4 1.536(14) .
C5 C6 1.549(14) .
C7 C8 1.552(13) .
C9 C10 1.551(14) .
N9 C20 1.395(10) .
N9 C11 1.398(11) .
C11 C12 1.543(13) .
C12 O4 1.406(10) .
O4 C13 1.397(10) .
C13 C14 1.555(13) .
C14 N10 1.396(10) .
N10 C15 1.389(11) .
C15 C16 1.537(13) .
C16 O5 1.407(10) .
O5 C17 1.407(10) .
C17 C18 1.550(13) .
C18 O6 1.403(10) .
O6 C19 1.407(10) .
C19 C20 1.550(13) .
N9' C11' 1.404(10) .
N9' C20' 1.404(11) .
C11' C12' 1.547(13) .
C12' O4' 1.402(10) .
O4' C13' 1.380(10) .
C13' C14' 1.535(13) .
C14' N10' 1.384(10) .
N10' C15' 1.402(11) .
C15' C16' 1.552(13) .
C16' O5' 1.408(10) .
O5' C17' 1.388(10) .
C17' C18' 1.546(13) .
C18' O6' 1.400(10) .
O6' C19' 1.407(10) .
C19' C20' 1.561(13) .
